data_2005608
loop_
_publ_author_name
'Lakshmi, S.'
'Kumar, S.'
'Senthilselvan, J.'
'Subramanian, K.'

_publ_section_title
;
 Dalspinosin
;
_journal_issue 11
_journal_name_full 'Acta Crystallographica Section C'
_journal_page_first 2873
_journal_page_last 2875
_journal_paper_doi 10.1107/S0108270196007652
_journal_volume 52
_journal_year 1996
_chemical_formula_sum 'C18 H16 O7'
_chemical_formula_weight 344.31
_space_group_IT_number 14
_symmetry_cell_setting monoclinic
_symmetry_space_group_name_Hall '-P 2ybc'
_symmetry_space_group_name_H-M 'P 1 21/c 1'
_atom_type_scat_source 'IntTabC Tables 4.2.6.8 and 6.1.1.4'
_cell_angle_alpha 90
_cell_angle_beta 94.4(1)
_cell_angle_gamma 90
_cell_formula_units_Z 4
_cell_length_a 10.752(1)
_cell_length_b 8.711(2)
_cell_length_c 16.646(1)
_cell_measurement_reflns_used 23
_cell_measurement_temperature 293
_cell_measurement_theta_max 34
_cell_measurement_theta_min 20
_cell_volume 1554.5(4)
_computing_cell_refinement 'Enraf Nonius CAD-4 Software'
_computing_data_collection 'Enraf Nonius CAD-4 SDP (Frenz, 1978)'
_computing_molecular_graphics 'ORTEP (Johnson, 1965)'
_computing_publication_material 'PARST (Nardelli, 1983)'
_computing_structure_refinement 'SHELXL93 (Sheldrick, 1993)'
_computing_structure_solution 'SHELXS86 (Sheldrick, 1985)'
_diffrn_measurement_device 'Enraf-Nonius CAD-4'
_diffrn_measurement_method '\w/2\q scans'
_diffrn_radiation_type MoK\a
_diffrn_radiation_wavelength 0.71073
_diffrn_reflns_av_R_equivalents 0.0307
_diffrn_reflns_limit_h_max 12
_diffrn_reflns_limit_h_min 0
_diffrn_reflns_limit_k_max 10
_diffrn_reflns_limit_k_min 0
_diffrn_reflns_limit_l_max 19
_diffrn_reflns_limit_l_min -19
_diffrn_reflns_number 2888
_diffrn_reflns_theta_max 25
_diffrn_standards_decay_% <2
_diffrn_standards_interval_time 60
_diffrn_standards_number 2
_exptl_absorpt_coefficient_mu 0.114
_exptl_absorpt_correction_type none
_exptl_crystal_colour 'pale yellow'
_exptl_crystal_density_diffrn 1.471
_exptl_crystal_density_meas 1.472
_exptl_crystal_description rectangular
_exptl_crystal_size_max 0.1
_exptl_crystal_size_mid 0.1
_exptl_crystal_size_min 0.05
_refine_diff_density_max 0.198
_refine_diff_density_min -0.225
_refine_ls_extinction_method none
_refine_ls_goodness_of_fit_obs 1.048
_refine_ls_number_parameters 290
_refine_ls_number_reflns 2732
_refine_ls_R_factor_obs 0.0399
_refine_ls_shift/esd_max 0.075
_refine_ls_structure_factor_coef Fsqd
_refine_ls_weighting_scheme
;                    1/[\s^2^(F~o~^2^)+(0.0612P)^2^+0.5485P]
where P = (F~o~^2^+2F~c~^2^)/3
;
_refine_ls_wR_factor_obs 0.0998
_reflns_number_observed 2116
_reflns_number_total 2732
_reflns_observed_criterion I>2\s(I)
_cod_data_source_file de1027.cif
_cod_data_source_block de1027a
_cod_original_sg_symbol_H-M 'P 21/c'
_cod_database_code 2005608

loop_
_symmetry_equiv_pos_as_xyz
x,y,z
x,1/2-y,1/2+z
-x,-y,-z
-x,1/2+y,1/2-z

loop_
_atom_site_label
_atom_site_fract_x
_atom_site_fract_y
_atom_site_fract_z
_atom_site_B_iso_or_equiv
C1 0.9235(2) 0.0711(2) 0.1484(1) 3.17(5)
C2 1.0056(1) -0.0454(2) 0.1484(1) 2.71(5)
C3 0.9891(1) -0.1579(2) 0.0831(1) 2.63(4)
C4 0.8777(1) -0.1415(2) 0.0294(1) 2.54(4)
C5 0.8458(1) -0.2495(2) -0.0323(1) 2.64(5)
C6 0.7348(1) -0.2362(2) -0.0792(1) 2.71(5)
C7 0.6527(1) -0.1154(2) -0.0652(1) 2.87(5)
C8 0.6823(2) -0.0068(2) -0.0062(1) 3.16(5)
C9 0.7936(1) -0.0215(2) 0.0396(1) 2.80(5)
C1' 1.1054(1) -0.0600(2) 0.2149(1) 2.65(5)
C2' 1.2204(1) -0.1303(2) 0.2036(1) 2.77(5)
C3' 1.3097(1) -0.1477(2) 0.2671(1) 2.82(5)
C4' 1.2878(1) -0.0917(2) 0.3439(1) 2.78(5)
C5' 1.1763(1) -0.0208(2) 0.3549(1) 2.99(5)
C6' 1.0857(1) -0.0059(2) 0.2912(1) 2.96(5)
C10 0.7568(3) -0.3376(4) -0.2088(1) 5.49(9)
C11 1.4473(2) -0.2868(3) 0.1868(1) 4.34(7)
C12 1.3536(2) -0.0844(3) 0.4832(1) 4.04(7)
O13 0.8206(1) 0.0883(1) 0.0974(1) 3.45(4)
O14 0.5432(1) -0.1013(2) -0.1096(1) 3.83(4)
O15 0.6951(1) -0.3435(1) -0.1363(1) 3.49(3)
O16 0.9225(1) -0.3685(1) -0.0444(1) 3.64(4)
O17 1.0638(1) -0.2649(1) 0.0742(1) 3.81(4)
O18 1.3805(1) -0.1183(1) 0.4031(1) 3.49(4)
O19 1.4220(1) -0.2199(2) 0.2623(1) 3.82(4)
H1 0.930(2) 0.153(3) 0.189(1) .566(70)
H8 0.632(2) 0.068(3) 0.004(1) .558(71)
H2' 1.234(1) -0.169(2) 0.152(1) .405(57)
H5' 1.160(1) 0.012(2) 0.406(1) .392(56)
H6' 1.009(2) 0.040(2) 0.302(1) .448(60)
H10A 0.845(3) -0.349(4) -0.198(2) 1.187(135)
H10B 0.714(2) -0.409(3) -0.245(1) .793(90)
H10C 0.742(4) -0.231(6) -0.234(2) 1.645(194)
H11A 1.526(2) -0.344(3) 0.197(1) .702(81)
H11B 1.378(2) -0.357(3) 0.163(1) .781(90)
H11C 1.451(2) -0.203(3) 0.146(1) .645(79)
H12A 1.431(2) -0.122(3) 0.519(1) .641(76)
H12B 1.343(2) 0.025(3) 0.489(1) .657(80)
H12C 1.278(2) -0.132(3) 0.498(1) .711(85)
H14 0.527(3) -0.184(4) -0.137(2) .928(115)
H16 0.994(3) -0.358(3) -0.002(2) .810(90)

loop_
_geom_angle_atom_site_label_1
_geom_angle_atom_site_label_2
_geom_angle_atom_site_label_3
_geom_angle
_geom_angle_publ_flag
C2 C1 O13 126.2(2) no
C1 C2 C1' 120.1(2) no
C1 C2 C3 117.5(3) no
C3 C2 C1' 122.3(2) no
C2 C3 O17 123.1(2) no
C2 C3 C4 116.2(2) no
C4 C3 O17 120.8(2) no
C3 C4 C9 120.7(2) no
C3 C4 C5 121.7(2) no
C5 C4 C9 117.5(2) no
C4 C5 O16 120.2(2) no
C4 C5 C6 120.3(2) no
C6 C5 O16 119.40(10) no
C5 C6 O15 122.8(2) no
C5 C6 C7 119.8(2) no
C7 C6 O15 117.2(2) no
C6 C7 O14 120.7(2) no
C6 C7 C8 121.1(2) no
C8 C7 O14 118.1(2) no
C7 C8 C9 118.2(2) no
C4 C9 C8 123.1(3) no
C8 C9 O13 116.9(2) no
C4 C9 O13 120.1(2) no
C2 C1' C6' 120.1(2) no
C2 C1' C2' 122.0(2) no
C2' C1' C6' 117.9(2) no
C1' C2' C3' 120.9(4) no
C2' C3' O19 124.8(2) no
C2' C3' C4' 120.2(2) no
C4' C3' O19 115.0(2) no
C3' C4' O18 115.7(2) no
C3' C4' C5' 119.1(2) no
C5' C4' O18 125.2(2) no
C4' C5' C6' 120.6(2) no
C1' C6' C5' 121.3(2) no
C1 O13 C9 118.9(2) no
C6 O15 C10 114.8(3) no
C4' O18 C12 117.0(2) no
C3' O19 C11 117.8(2) no

loop_
_geom_bond_atom_site_label_1
_geom_bond_atom_site_label_2
_geom_bond_distance
_geom_bond_publ_flag
C1 C2 1.345(3) yes
C1 O13 1.350(3) yes
C2 C3 1.464(3) yes
C2 C1' 1.486(3) yes
C3 C4 1.446(3) yes
C3 O17 1.247(3) yes
C4 C5 1.415(3) yes
C4 C9 1.401(3) yes
C5 C6 1.381(3) yes
C5 O16 1.349(3) yes
C6 C7 1.404(3) yes
C6 O15 1.377(2) yes
C7 C8 1.384(3) yes
C7 O14 1.347(2) yes
C8 C9 1.374(3) yes
C9 O13 1.372(2) yes
C1' C2' 1.405(3) yes
C1' C6' 1.387(3) yes
C2' C3' 1.380(3) yes
C3' C4' 1.405(3) yes
C3' O19 1.370(3) yes
C4' C5' 1.373(3) yes
C4' O18 1.366(2) yes
C5' C6' 1.390(3) yes
C10 O15 1.422(4) yes
C11 O19 1.429(3) yes
C12 O18 1.417(3) yes
C1 H1 0.98(3) no
C8 H8 0.88(3) no
C2' H2' 0.94(2) no
C5' H5' 0.93(2) no
C6' H6' 0.94(2) no
C10 H10A 0.95(4) no
C10 H10B 0.97(3) no
C10 H10C 1.02(5) no
C11 H11A 0.98(3) no
C11 H11B 1.03(3) no
C11 H11C 1.00(3) no
C12 H12A 1.04(3) no
C12 H12B 0.97(3) no
C12 H12C 0.96(3) no
O14 H14 0.86(4) no
O16 H16 1.00(3) no
